data_2100380
loop_
_publ_author_name
'Munshi, Parthapratim'
'Thakur, T. S.'
'Guru Row, T. N.'
'Desiraju, G. R.'

_publ_section_title
;
 Five varieties of hydrogen bond in 1-formyl-3-thiosemicarbazide: an
 electron density study
;
_journal_coeditor_code LC5030
_journal_issue 1
_journal_name_full 'Acta Crystallographica Section B'
_journal_page_first 118
_journal_page_last 127
_journal_paper_doi 10.1107/S0108768105033689
_journal_volume 62
_journal_year 2006
_chemical_formula_moiety 'C2 H5 N3 O S'
_chemical_formula_sum 'C2 H5 N3 O S'
_chemical_formula_weight 119.15
_chemical_name_common 1-formyl-3-thiosemicarbazide
_chemical_name_systematic
;
1-formyl-3-thiosemicarbazide
;
_space_group_IT_number 14
_symmetry_cell_setting monoclinic
_symmetry_space_group_name_Hall '-P 2ybc'
_symmetry_space_group_name_H-M 'P 1 21/c 1'
_atom_sites_solution_hydrogens geom
_atom_sites_solution_primary direct
_atom_sites_solution_secondary difmap
_cell_angle_alpha 90.00
_cell_angle_beta 98.4260(10)
_cell_angle_gamma 90.00
_cell_formula_units_Z 4
_cell_length_a 7.2339(5)
_cell_length_b 7.3703(5)
_cell_length_c 9.4771(7)
_cell_measurement_reflns_used 4707
_cell_measurement_temperature 100(2)
_cell_measurement_theta_max 26.03
_cell_measurement_theta_min 2.76
_cell_volume 499.83(6)
_computing_cell_refinement 'Bruker SMART for WNT/2000 v5.629'
_computing_data_collection 'Bruker SMART for WNT/2000 v5.629'
_computing_data_reduction 'Bruker SAINT Version 6.45,1997-2003'
_computing_molecular_graphics 'Bruker SHELXTL Version 6.14,2000-2003'
_computing_publication_material 'Bruker SHELXTL Version 6.14,2000-2003'
_computing_structure_refinement 'Bruker SHELXTL Version 6.14,2000-2003'
_computing_structure_solution 'Bruker SHELXTL Version 6.14,2000-2003'
_diffrn_ambient_temperature 100(2)
_diffrn_measured_fraction_theta_full 0.998
_diffrn_measured_fraction_theta_max 0.998
_diffrn_measurement_device_type 'CCD area detector'
_diffrn_measurement_method 'phi and omega scans'
_diffrn_radiation_monochromator graphite
_diffrn_radiation_source 'fine-focus sealed tube'
_diffrn_radiation_type MoK\a
_diffrn_radiation_wavelength 0.71073
_diffrn_reflns_av_R_equivalents 0.0172
_diffrn_reflns_av_sigmaI/netI 0.0111
_diffrn_reflns_limit_h_max 8
_diffrn_reflns_limit_h_min -8
_diffrn_reflns_limit_k_max 9
_diffrn_reflns_limit_k_min -9
_diffrn_reflns_limit_l_max 11
_diffrn_reflns_limit_l_min -11
_diffrn_reflns_number 6106
_diffrn_reflns_theta_full 26.03
_diffrn_reflns_theta_max 26.03
_diffrn_reflns_theta_min 2.85
_exptl_absorpt_coefficient_mu 0.520
_exptl_absorpt_correction_T_max 0.9215
_exptl_absorpt_correction_T_min 0.8681
_exptl_absorpt_correction_type multi-scan
_exptl_absorpt_process_details SADABS
_exptl_crystal_colour colorless
_exptl_crystal_density_diffrn 1.583
_exptl_crystal_density_method 'not measured'
_exptl_crystal_description block
_exptl_crystal_F_000 248
_exptl_crystal_size_max 0.28
_exptl_crystal_size_mid 0.25
_exptl_crystal_size_min 0.16
_refine_diff_density_max 0.196
_refine_diff_density_min -0.262
_refine_ls_extinction_method none
_refine_ls_goodness_of_fit_ref 1.079
_refine_ls_hydrogen_treatment mixed
_refine_ls_matrix_type full
_refine_ls_number_parameters 80
_refine_ls_number_reflns 982
_refine_ls_number_restraints 0
_refine_ls_restrained_S_all 1.079
_refine_ls_R_factor_all 0.0251
_refine_ls_R_factor_gt 0.0245
_refine_ls_shift/su_max 0.000
_refine_ls_shift/su_mean 0.000
_refine_ls_structure_factor_coef Fsqd
_refine_ls_weighting_details 'calc w=1/[\s^2^(Fo^2^)+(0.0381P)^2^+0.2485P] where P=(Fo^2^+2Fc^2^)/3'
_refine_ls_weighting_scheme calc
_refine_ls_wR_factor_gt 0.0648
_refine_ls_wR_factor_ref 0.0653
_reflns_number_gt 953
_reflns_number_total 982
_reflns_threshold_expression >2sigma(I)
_cod_data_source_file lc5030.cif
_cod_data_source_block 100K
_cod_original_sg_symbol_Hall '-P 2ybc '
_cod_original_sg_symbol_H-M 'P2(1)/c  '
_cod_database_code 2100380

loop_
_symmetry_equiv_pos_as_xyz
'x, y, z'
'-x, y+1/2, -z+1/2'
'-x, -y, -z'
'x, -y-1/2, z-1/2'

loop_
_atom_site_label
_atom_site_fract_x
_atom_site_fract_y
_atom_site_fract_z
_atom_site_U_iso_or_equiv
_atom_site_adp_type
_atom_site_calc_flag
_atom_site_occupancy
_atom_site_type_symbol
C2 0.51400(18) 0.29455(17) 0.39851(13) 0.0128(3) Uani d 1 C
C6 0.08200(17) 0.23961(18) 0.24985(14) 0.0145(3) Uani d 1 C
N4 0.35312(15) 0.21776(16) 0.42325(12) 0.0145(3) Uani d 1 N
N5 0.18118(16) 0.29668(15) 0.37321(12) 0.0146(3) Uani d 1 N
N3 0.50740(17) 0.44900(16) 0.32790(12) 0.0161(3) Uani d 1 N
O7 0.13925(13) 0.13081(13) 0.16897(10) 0.0187(2) Uani d 1 O
S1 0.72032(4) 0.19016(4) 0.45953(3) 0.01576(14) Uani d 1 S
H3A 0.612(3) 0.499(2) 0.3145(17) 0.024 Uiso d 1 H
H3B 0.404(3) 0.498(2) 0.2971(18) 0.024 Uiso d 1 H
H4 0.350(2) 0.115(3) 0.4623(19) 0.024 Uiso d 1 H
H5 0.134(3) 0.349(2) 0.427(2) 0.024 Uiso d 1 H
H6 -0.041(3) 0.297(2) 0.2348(19) 0.021(4) Uiso d 1 H

loop_
_atom_site_aniso_label
_atom_site_aniso_U_11
_atom_site_aniso_U_22
_atom_site_aniso_U_33
_atom_site_aniso_U_12
_atom_site_aniso_U_13
_atom_site_aniso_U_23
C2 0.0146(6) 0.0141(6) 0.0095(6) -0.0009(4) 0.0010(5) -0.0025(5)
C6 0.0121(6) 0.0154(6) 0.0164(6) 0.0002(5) 0.0028(5) 0.0034(5)
N4 0.0111(5) 0.0148(5) 0.0172(6) 0.0006(4) 0.0004(4) 0.0037(4)
N5 0.0116(6) 0.0169(6) 0.0154(6) 0.0035(4) 0.0029(4) -0.0019(4)
N3 0.0130(5) 0.0158(6) 0.0194(6) -0.0001(4) 0.0016(4) 0.0043(4)
O7 0.0189(5) 0.0212(5) 0.0160(5) 0.0038(4) 0.0028(4) -0.0023(4)
S1 0.0112(2) 0.0163(2) 0.0190(2) -0.00057(11) -0.00037(13) 0.00372(11)

loop_
_atom_type_symbol
_atom_type_description
_atom_type_scat_dispersion_real
_atom_type_scat_dispersion_imag
_atom_type_scat_source
C C 0.0033 0.0016 'International Tables Vol C Tables 4.2.6.8 and 6.1.1.4'
H H 0.0000 0.0000 'International Tables Vol C Tables 4.2.6.8 and 6.1.1.4'
N N 0.0061 0.0033 'International Tables Vol C Tables 4.2.6.8 and 6.1.1.4'
O O 0.0106 0.0060 'International Tables Vol C Tables 4.2.6.8 and 6.1.1.4'
S S 0.1246 0.1234 'International Tables Vol C Tables 4.2.6.8 and 6.1.1.4'

loop_
_geom_angle_atom_site_label_1
_geom_angle_atom_site_label_2
_geom_angle_atom_site_label_3
_geom_angle
N3 C2 N4 118.95(12)
N3 C2 S1 121.83(10)
N4 C2 S1 119.22(10)
O7 C6 N5 124.25(12)
O7 C6 H6 125.2(10)
N5 C6 H6 110.5(10)
C2 N4 N5 121.17(11)
C2 N4 H4 122.2(12)
N5 N4 H4 116.4(12)
C6 N5 N4 120.08(11)
C6 N5 H5 120.6(14)
N4 N5 H5 116.7(14)
C2 N3 H3A 118.4(12)
C2 N3 H3B 120.9(12)
H3A N3 H3B 120.7(17)

loop_
_geom_bond_atom_site_label_1
_geom_bond_atom_site_label_2
_geom_bond_distance
C2 N3 1.3178(17)
C2 N4 1.3452(18)
C2 S1 1.7032(13)
C6 O7 1.2228(17)
C6 N5 1.3464(17)
C6 H6 0.974(18)
N4 N5 1.3919(16)
N4 H4 0.84(2)
N5 H5 0.764(19)
N3 H3A 0.869(19)
N3 H3B 0.843(18)

loop_
_cod_related_entry_id
_cod_related_entry_database
_cod_related_entry_code
1 ChemSpider 2055819
